data_2105398
loop_
_publ_author_name
'Jeitschko, W.'
'Moeller, M.H.'

_publ_section_title
;
 The crystal structures of Au P3 and Au7 P10 I, polyphosphides with weak
 Au-Au interactions
;
_journal_name_full 'Acta Crystallographica B (24,1968-38,1982)'
_journal_page_first 573
_journal_page_last 579
_journal_paper_doi 10.1107/S0567740879004180
_journal_volume 35
_journal_year 1979
_chemical_formula_sum 'Au7 I P10'
_chemical_name_systematic 'Au7 P10 I'
_space_group_IT_number 162
_symmetry_space_group_name_Hall '-P 3 2'
_symmetry_space_group_name_H-M 'P -3 1 m'
_cell_angle_alpha 90
_cell_angle_beta 90
_cell_angle_gamma 120
_cell_formula_units_Z 1
_cell_length_a 6.18
_cell_length_b 6.18
_cell_length_c 11.122
_cell_volume 367.867
_citation_journal_id_ASTM ACBCAR
_cod_data_source_file gold_692.cif
_cod_data_source_block Au7I1P10
_cod_original_cell_volume 367.8667
_cod_original_formula_sum 'Au7 I1 P10'
_cod_database_code 2105398

loop_
_symmetry_equiv_pos_as_xyz
x,y,z
-y,x-y,z
-x+y,-x,z
-y,-x,-z
x,x-y,-z
-x+y,y,-z
-x,-y,-z
y,-x+y,-z
x-y,x,-z
y,x,z
-x,-x+y,z
x-y,-y,z

loop_
_atom_site_label
_atom_site_type_symbol
_atom_site_fract_x
_atom_site_fract_y
_atom_site_fract_z
_atom_site_occupancy
_atom_site_U_iso_or_equiv
P1 P 0.3333 0.6666 0.2913 1 0.0
Au2 Au 0.3333 0.6666 0.5 1 0.0
Au3 Au 0 0 0.224 1 0.0
Au1 Au 0.5 0 0 1 0.0
P2 P 0.3756 0 0.1982 1 0.0
I1 I 0 0 0.5 1 0.0
